data_4024321
loop_
_publ_author_name
'Saroj R. De'
'Sujit K. Ghorai'
'Dipakranjan Mal'

_publ_section_title
;
Synthesis and Rearrangement of Quinone-Embedded Epoxycyclopentenones: A New
Avenue to Pyranonaphthoquinones and Indenopyranones
;
_journal_name_full 'Journal of Organic Chemistry'
_journal_page_first 1598
_journal_page_last 1604
_journal_paper_doi 10.1021/jo801961w
_journal_volume 74
_journal_year 2009
_chemical_formula_sum 'C20 H16 O5'
_chemical_formula_weight 336.33
_chemical_name_systematic
;
 ?
;
_space_group_IT_number 14
_symmetry_cell_setting monoclinic
_symmetry_space_group_name_Hall '-P 2yn'
_symmetry_space_group_name_H-M 'P 1 21/n 1'
_atom_sites_solution_hydrogens geom
_atom_sites_solution_primary direct
_atom_sites_solution_secondary difmap
_audit_creation_method SHELXL-97
_cell_angle_alpha 90.00
_cell_angle_beta 110.991(3)
_cell_angle_gamma 90.00
_cell_formula_units_Z 4
_cell_length_a 11.3544(12)
_cell_length_b 10.2479(11)
_cell_length_c 14.9114(16)
_cell_measurement_temperature 293(2)
_cell_volume 1619.9(3)
_computing_structure_refinement 'SHELXL-97 (Sheldrick, 1997)'
_computing_structure_solution 'SHELXS-97 (Sheldrick, 1990)'
_diffrn_ambient_temperature 293(2)
_diffrn_measured_fraction_theta_full 0.874
_diffrn_measured_fraction_theta_max 0.874
_diffrn_measurement_device_type 'Bruker-APEX-2 CCD area detector'
_diffrn_measurement_method hemisphere
_diffrn_radiation_monochromator graphite
_diffrn_radiation_source 'fine-focus sealed tube'
_diffrn_radiation_type MoK\a
_diffrn_radiation_wavelength 0.71073
_diffrn_reflns_av_R_equivalents 0.0269
_diffrn_reflns_av_sigmaI/netI 0.0263
_diffrn_reflns_limit_h_max 14
_diffrn_reflns_limit_h_min -16
_diffrn_reflns_limit_k_max 14
_diffrn_reflns_limit_k_min -11
_diffrn_reflns_limit_l_max 18
_diffrn_reflns_limit_l_min -21
_diffrn_reflns_number 19904
_diffrn_reflns_theta_full 31.24
_diffrn_reflns_theta_max 31.24
_diffrn_reflns_theta_min 1.95
_exptl_absorpt_coefficient_mu 0.099
_exptl_absorpt_correction_T_max 0.9901
_exptl_absorpt_correction_T_min 0.9804
_exptl_absorpt_correction_type multi-scan
_exptl_absorpt_process_details SADABS
_exptl_crystal_colour colourless
_exptl_crystal_density_diffrn 1.379
_exptl_crystal_density_method 'not measured'
_exptl_crystal_description plate
_exptl_crystal_F_000 704
_exptl_crystal_size_max 0.20
_exptl_crystal_size_mid 0.20
_exptl_crystal_size_min 0.10
_refine_diff_density_max 0.339
_refine_diff_density_min -0.190
_refine_diff_density_rms 0.041
_refine_ls_extinction_method none
_refine_ls_goodness_of_fit_ref 1.015
_refine_ls_hydrogen_treatment constr
_refine_ls_matrix_type full
_refine_ls_number_parameters 228
_refine_ls_number_reflns 4603
_refine_ls_number_restraints 0
_refine_ls_restrained_S_all 1.015
_refine_ls_R_factor_all 0.0739
_refine_ls_R_factor_gt 0.0451
_refine_ls_shift/su_max 0.000
_refine_ls_shift/su_mean 0.000
_refine_ls_structure_factor_coef Fsqd
_refine_ls_weighting_details 'calc w=1/[\s^2^(Fo^2^)+(0.0638P)^2^+0.3492P] where P=(Fo^2^+2Fc^2^)/3'
_refine_ls_weighting_scheme calc
_refine_ls_wR_factor_gt 0.1141
_refine_ls_wR_factor_ref 0.1345
_reflns_number_gt 3142
_reflns_number_total 4603
_reflns_threshold_expression >2sigma(I)
_cod_data_source_file jo801961w_si_001.cif
_cod_data_source_block dmsr320_0m
_cod_original_sg_symbol_H-M P2(1)/n
_cod_database_code 4024321

loop_
_symmetry_equiv_pos_as_xyz
'x, y, z'
'-x+1/2, y+1/2, -z+1/2'
'-x, -y, -z'
'x-1/2, -y-1/2, z-1/2'

loop_
_atom_site_label
_atom_site_type_symbol
_atom_site_fract_x
_atom_site_fract_y
_atom_site_fract_z
_atom_site_U_iso_or_equiv
_atom_site_adp_type
_atom_site_occupancy
_atom_site_symmetry_multiplicity
_atom_site_calc_flag
_atom_site_refinement_flags
_atom_site_disorder_assembly
_atom_site_disorder_group
C1 C 0.59799(13) -0.13989(12) 0.25067(10) 0.0387(3) Uani 1 1 d . . .
C2 C 0.60229(16) -0.27531(14) 0.26362(11) 0.0475(4) Uani 1 1 d . . .
H2 H 0.6752 -0.3146 0.3054 0.057 Uiso 1 1 calc R . .
C3 C 0.49885(17) -0.35034(13) 0.21461(12) 0.0517(4) Uani 1 1 d . . .
H3 H 0.5034 -0.4404 0.2229 0.062 Uiso 1 1 calc R . .
C4 C 0.38876(16) -0.29532(13) 0.15357(11) 0.0481(4) Uani 1 1 d . . .
H4 H 0.3195 -0.3477 0.1215 0.058 Uiso 1 1 calc R . .
C5 C 0.38181(13) -0.16027(12) 0.14016(10) 0.0382(3) Uani 1 1 d . . .
C6 C 0.26167(13) -0.10092(13) 0.07598(10) 0.0402(3) Uani 1 1 d . . .
C7 C 0.24242(12) 0.04140(12) 0.09213(9) 0.0344(3) Uani 1 1 d . . .
C8 C 0.13628(12) 0.12490(13) 0.02950(9) 0.0375(3) Uani 1 1 d . . .
H8 H 0.0602 0.1114 0.0449 0.045 Uiso 1 1 calc R . .
C9 C 0.10574(16) 0.11088(17) -0.08070(11) 0.0529(4) Uani 1 1 d . . .
H9 H 0.0518 0.0371 -0.1120 0.063 Uiso 1 1 calc R . .
C10 C 0.22929(19) 0.12144(19) -0.09648(11) 0.0609(5) Uani 1 1 d . . .
H10 H 0.2708 0.0542 -0.1148 0.073 Uiso 1 1 calc R . .
C11 C 0.26790(19) 0.24403(18) -0.07948(12) 0.0610(5) Uani 1 1 d . . .
H11 H 0.3415 0.2782 -0.0838 0.073 Uiso 1 1 calc R . .
C12 C 0.17116(16) 0.31865(16) -0.05170(11) 0.0515(4) Uani 1 1 d . . .
H12 H 0.1709 0.4136 -0.0598 0.062 Uiso 1 1 calc R . .
C13 C 0.05119(19) 0.24711(19) -0.11342(12) 0.0652(5) Uani 1 1 d . . .
H13A H 0.0304 0.2613 -0.1817 0.078 Uiso 1 1 calc R . .
H13B H -0.0208 0.2672 -0.0954 0.078 Uiso 1 1 calc R . .
C14 C 0.18339(13) 0.26892(13) 0.05070(10) 0.0373(3) Uani 1 1 d . . .
C15 C 0.11073(16) 0.35396(16) 0.09720(13) 0.0541(4) Uani 1 1 d . . .
H15A H 0.1124 0.3140 0.1559 0.081 Uiso 1 1 calc R . .
H15B H 0.0249 0.3627 0.0541 0.081 Uiso 1 1 calc R . .
H15C H 0.1492 0.4386 0.1108 0.081 Uiso 1 1 calc R . .
C16 C 0.32201(14) 0.26201(12) 0.11434(10) 0.0395(3) Uani 1 1 d . . .
C17 C 0.35730(12) 0.12071(12) 0.14088(9) 0.0346(3) Uani 1 1 d . . .
C18 C 0.48309(13) 0.05862(12) 0.16230(10) 0.0378(3) Uani 1 1 d . . .
C19 C 0.48808(13) -0.08275(12) 0.18706(10) 0.0358(3) Uani 1 1 d . . .
C20 C 0.80571(16) -0.11070(18) 0.36573(15) 0.0642(5) Uani 1 1 d . . .
H20A H 0.7853 -0.1583 0.4137 0.096 Uiso 1 1 calc R . .
H20B H 0.8626 -0.0409 0.3957 0.096 Uiso 1 1 calc R . .
H20C H 0.8450 -0.1682 0.3340 0.096 Uiso 1 1 calc R . .
O1 O 0.69342(10) -0.05828(9) 0.29722(8) 0.0492(3) Uani 1 1 d . . .
O2 O 0.18106(11) -0.16182(11) 0.01473(9) 0.0608(3) Uani 1 1 d . . .
O3 O 0.56903(10) 0.11776(10) 0.15215(10) 0.0601(3) Uani 1 1 d . . .
O4 O 0.28084(9) 0.07258(9) 0.19277(6) 0.0405(2) Uani 1 1 d . . .
O5 O 0.39253(11) 0.35279(10) 0.14099(10) 0.0646(4) Uani 1 1 d . . .

loop_
_atom_site_aniso_label
_atom_site_aniso_U_11
_atom_site_aniso_U_22
_atom_site_aniso_U_33
_atom_site_aniso_U_23
_atom_site_aniso_U_13
_atom_site_aniso_U_12
C1 0.0478(8) 0.0313(6) 0.0396(7) -0.0026(5) 0.0188(6) 0.0020(5)
C2 0.0639(10) 0.0332(6) 0.0456(8) 0.0051(6) 0.0200(7) 0.0094(6)
C3 0.0775(11) 0.0253(6) 0.0536(9) 0.0038(6) 0.0250(8) -0.0002(7)
C4 0.0661(10) 0.0284(6) 0.0507(8) -0.0033(6) 0.0220(8) -0.0110(6)
C5 0.0489(8) 0.0286(6) 0.0394(7) -0.0013(5) 0.0188(6) -0.0058(5)
C6 0.0448(8) 0.0335(6) 0.0432(7) -0.0037(6) 0.0171(6) -0.0107(6)
C7 0.0389(7) 0.0328(6) 0.0326(6) -0.0010(5) 0.0141(6) -0.0059(5)
C8 0.0349(7) 0.0405(7) 0.0356(7) 0.0023(6) 0.0110(6) -0.0053(5)
C9 0.0601(10) 0.0571(9) 0.0333(7) -0.0024(7) 0.0069(7) -0.0123(8)
C10 0.0850(13) 0.0649(10) 0.0425(8) -0.0053(8) 0.0347(9) -0.0058(9)
C11 0.0782(12) 0.0673(11) 0.0512(9) 0.0042(8) 0.0398(9) -0.0093(9)
C12 0.0642(10) 0.0469(8) 0.0437(8) 0.0131(7) 0.0196(8) -0.0014(7)
C13 0.0711(12) 0.0736(12) 0.0385(8) 0.0146(8) 0.0047(8) -0.0013(9)
C14 0.0405(7) 0.0345(6) 0.0365(7) 0.0041(5) 0.0133(6) 0.0011(5)
C15 0.0564(9) 0.0498(8) 0.0598(10) 0.0021(7) 0.0253(8) 0.0116(7)
C16 0.0437(7) 0.0292(6) 0.0442(7) -0.0020(5) 0.0140(6) -0.0012(5)
C17 0.0383(7) 0.0274(5) 0.0362(6) -0.0022(5) 0.0111(6) -0.0035(5)
C18 0.0393(7) 0.0269(6) 0.0442(7) -0.0018(5) 0.0115(6) -0.0037(5)
C19 0.0443(7) 0.0259(5) 0.0398(7) -0.0012(5) 0.0182(6) -0.0009(5)
C20 0.0476(9) 0.0516(9) 0.0768(12) -0.0007(9) 0.0022(9) 0.0110(7)
O1 0.0424(6) 0.0355(5) 0.0593(7) -0.0041(5) 0.0057(5) 0.0060(4)
O2 0.0523(7) 0.0447(6) 0.0719(8) -0.0157(6) 0.0060(6) -0.0133(5)
O3 0.0434(6) 0.0359(5) 0.1012(10) 0.0114(6) 0.0261(6) -0.0042(4)
O4 0.0482(6) 0.0410(5) 0.0332(5) 0.0014(4) 0.0158(4) 0.0004(4)
O5 0.0524(7) 0.0298(5) 0.0931(10) -0.0055(5) 0.0035(6) -0.0058(5)

loop_
_atom_type_symbol
_atom_type_description
_atom_type_scat_dispersion_real
_atom_type_scat_dispersion_imag
_atom_type_scat_source
C C 0.0033 0.0016 'International Tables Vol C Tables 4.2.6.8 and 6.1.1.4'
H H 0.0000 0.0000 'International Tables Vol C Tables 4.2.6.8 and 6.1.1.4'
O O 0.0106 0.0060 'International Tables Vol C Tables 4.2.6.8 and 6.1.1.4'

loop_
_geom_angle_atom_site_label_1
_geom_angle_atom_site_label_2
_geom_angle_atom_site_label_3
_geom_angle
_geom_angle_site_symmetry_1
_geom_angle_site_symmetry_3
_geom_angle_publ_flag
O1 C1 C19 116.58(11) . . ?
O1 C1 C2 124.22(13) . . ?
C19 C1 C2 119.19(13) . . ?
C3 C2 C1 120.02(14) . . ?
C3 C2 H2 120.0 . . ?
C1 C2 H2 120.0 . . ?
C2 C3 C4 121.54(13) . . ?
C2 C3 H3 119.2 . . ?
C4 C3 H3 119.2 . . ?
C3 C4 C5 119.47(14) . . ?
C3 C4 H4 120.3 . . ?
C5 C4 H4 120.3 . . ?
C4 C5 C19 119.67(13) . . ?
C4 C5 C6 119.29(12) . . ?
C19 C5 C6 121.04(11) . . ?
O2 C6 C5 123.14(13) . . ?
O2 C6 C7 120.42(13) . . ?
C5 C6 C7 116.44(11) . . ?
O4 C7 C17 58.95(8) . . ?
O4 C7 C8 113.45(10) . . ?
C17 C7 C8 111.16(10) . . ?
O4 C7 C6 111.96(10) . . ?
C17 C7 C6 117.07(11) . . ?
C8 C7 C6 125.65(12) . . ?
C7 C8 C9 115.42(12) . . ?
C7 C8 C14 105.80(10) . . ?
C9 C8 C14 103.35(11) . . ?
C7 C8 H8 110.6 . . ?
C9 C8 H8 110.6 . . ?
C14 C8 H8 110.6 . . ?
C10 C9 C13 100.22(14) . . ?
C10 C9 C8 106.84(12) . . ?
C13 C9 C8 99.40(13) . . ?
C10 C9 H9 116.0 . . ?
C13 C9 H9 116.0 . . ?
C8 C9 H9 116.0 . . ?
C11 C10 C9 107.51(16) . . ?
C11 C10 H10 126.2 . . ?
C9 C10 H10 126.2 . . ?
C10 C11 C12 107.98(16) . . ?
C10 C11 H11 126.0 . . ?
C12 C11 H11 126.0 . . ?
C11 C12 C13 99.81(15) . . ?
C11 C12 C14 106.42(12) . . ?
C13 C12 C14 100.32(12) . . ?
C11 C12 H12 116.0 . . ?
C13 C12 H12 116.0 . . ?
C14 C12 H12 116.0 . . ?
C12 C13 C9 94.22(13) . . ?
C12 C13 H13A 112.9 . . ?
C9 C13 H13A 112.9 . . ?
C12 C13 H13B 112.9 . . ?
C9 C13 H13B 112.9 . . ?
H13A C13 H13B 110.3 . . ?
C16 C14 C15 110.49(12) . . ?
C16 C14 C8 106.55(10) . . ?
C15 C14 C8 115.44(12) . . ?
C16 C14 C12 109.49(11) . . ?
C15 C14 C12 112.52(12) . . ?
C8 C14 C12 101.86(11) . . ?
C14 C15 H15A 109.5 . . ?
C14 C15 H15B 109.5 . . ?
H15A C15 H15B 109.5 . . ?
C14 C15 H15C 109.5 . . ?
H15A C15 H15C 109.5 . . ?
H15B C15 H15C 109.5 . . ?
O5 C16 C17 124.88(13) . . ?
O5 C16 C14 126.15(12) . . ?
C17 C16 C14 108.96(11) . . ?
O4 C17 C7 58.92(8) . . ?
O4 C17 C18 117.02(11) . . ?
C7 C17 C18 118.49(10) . . ?
O4 C17 C16 108.25(11) . . ?
C7 C17 C16 106.91(11) . . ?
C18 C17 C16 127.37(11) . . ?
O3 C18 C17 121.08(12) . . ?
O3 C18 C19 124.04(13) . . ?
C17 C18 C19 114.61(11) . . ?
C1 C19 C5 120.02(12) . . ?
C1 C19 C18 121.38(12) . . ?
C5 C19 C18 118.48(12) . . ?
O1 C20 H20A 109.5 . . ?
O1 C20 H20B 109.5 . . ?
H20A C20 H20B 109.5 . . ?
O1 C20 H20C 109.5 . . ?
H20A C20 H20C 109.5 . . ?
H20B C20 H20C 109.5 . . ?
C1 O1 C20 118.93(12) . . ?
C7 O4 C17 62.13(8) . . ?

loop_
_geom_bond_atom_site_label_1
_geom_bond_atom_site_label_2
_geom_bond_distance
_geom_bond_site_symmetry_2
_geom_bond_publ_flag
C1 O1 1.3478(17) . ?
C1 C19 1.3972(19) . ?
C1 C2 1.3996(18) . ?
C2 C3 1.375(2) . ?
C2 H2 0.9300 . ?
C3 C4 1.376(2) . ?
C3 H3 0.9300 . ?
C4 C5 1.3965(18) . ?
C4 H4 0.9300 . ?
C5 C19 1.4040(18) . ?
C5 C6 1.487(2) . ?
C6 O2 1.2094(17) . ?
C6 C7 1.5068(18) . ?
C7 O4 1.4407(15) . ?
C7 C17 1.4869(17) . ?
C7 C8 1.5002(19) . ?
C8 C9 1.560(2) . ?
C8 C14 1.5630(19) . ?
C8 H8 0.9800 . ?
C9 C10 1.507(3) . ?
C9 C13 1.534(3) . ?
C9 H9 0.9800 . ?
C10 C11 1.325(3) . ?
C10 H10 0.9300 . ?
C11 C12 1.513(2) . ?
C11 H11 0.9300 . ?
C12 C13 1.530(2) . ?
C12 C14 1.5680(19) . ?
C12 H12 0.9800 . ?
C13 H13A 0.9700 . ?
C13 H13B 0.9700 . ?
C14 C16 1.521(2) . ?
C14 C15 1.527(2) . ?
C15 H15A 0.9600 . ?
C15 H15B 0.9600 . ?
C15 H15C 0.9600 . ?
C16 O5 1.1986(16) . ?
C16 C17 1.5167(18) . ?
C17 O4 1.4411(16) . ?
C17 C18 1.4900(19) . ?
C18 O3 1.2034(16) . ?
C18 C19 1.4911(17) . ?
C20 O1 1.4229(19) . ?
C20 H20A 0.9600 . ?
C20 H20B 0.9600 . ?
C20 H20C 0.9600 . ?
